data_4303174
loop_
_publ_author_name
'Jorge Manzur'
'Hector Mora'
'Andr\'es Vega'
'Diego Venegas-Yazigi'
'Miguel A. Novak'
'Jos\'e Ricardo Sabino'
'Ver\'onica Paredes-Garc\'ia'
'Evgenia Spodine'

_publ_section_title
;
Mononuclear and Polynuclear Copper(II) Complexes Derived from
Pyridylalkylaminomethylphenol Polypodal Ligands
;
_journal_name_full 'Inorganic Chemistry'
_journal_page_first 8845
_journal_page_last 8855
_journal_paper_doi 10.1021/ic901026x
_journal_volume 48
_journal_year 2009
_chemical_formula_moiety 'C21 H23 Cl Cu N3 O, (P F6), (C H3 OH)'
_chemical_formula_sum 'C22 H27 Cl Cu F6 N3 O2 P'
_chemical_formula_weight 609.43
_chemical_name_systematic
; 
 ? 
;
_space_group_IT_number 2
_symmetry_cell_setting triclinic
_symmetry_space_group_name_Hall '-P 1'
_symmetry_space_group_name_H-M 'P -1'
_atom_sites_solution_hydrogens mixed
_atom_sites_solution_primary direct
_atom_sites_solution_secondary difmap
_audit_creation_method SHELXL-97
_cell_angle_alpha 103.169(2)
_cell_angle_beta 109.726(2)
_cell_angle_gamma 109.018(2)
_cell_formula_units_Z 2
_cell_length_a 9.2321(15)
_cell_length_b 12.555(2)
_cell_length_c 13.499(2)
_cell_measurement_reflns_used 2883
_cell_measurement_temperature 298(2)
_cell_measurement_theta_max 27.542
_cell_measurement_theta_min 2.401
_cell_volume 1288.2(4)
_computing_cell_refinement 'SAINT-NT (Bruker, 1999)'
_computing_data_collection 'SMART-NT (Bruker, 2001)'
_computing_data_reduction 'SAINT-NT (Bruker, 1999)'
_computing_molecular_graphics 'SHELXTL-NT (Bruker, 1999)'
_computing_publication_material 'SHELXTL-NT (Bruker, 1999)'
_computing_structure_refinement 'SHELXTL-NT (Bruker, 1999)'
_computing_structure_solution 'SHELXTL-NT (Bruker, 1999)'
_diffrn_ambient_temperature 298(2)
_diffrn_measured_fraction_theta_full 0.990
_diffrn_measured_fraction_theta_max 0.990
_diffrn_measurement_device_type 'Siemens SMART CCD area detector'
_diffrn_measurement_method 'phi and omega scans'
_diffrn_radiation_monochromator graphite
_diffrn_radiation_source 'fine-focus sealed tube'
_diffrn_radiation_type MoK\a
_diffrn_radiation_wavelength 0.71073
_diffrn_reflns_av_R_equivalents 0.0203
_diffrn_reflns_av_sigmaI/netI 0.0353
_diffrn_reflns_limit_h_max 10
_diffrn_reflns_limit_h_min -10
_diffrn_reflns_limit_k_max 14
_diffrn_reflns_limit_k_min -14
_diffrn_reflns_limit_l_max 15
_diffrn_reflns_limit_l_min -16
_diffrn_reflns_number 8070
_diffrn_reflns_theta_full 25.07
_diffrn_reflns_theta_max 25.07
_diffrn_reflns_theta_min 1.73
_diffrn_standards_decay_% 0
_exptl_absorpt_coefficient_mu 1.082
_exptl_absorpt_correction_T_max 0.63
_exptl_absorpt_correction_T_min 0.59
_exptl_absorpt_correction_type refdelf
_exptl_absorpt_process_details 'SADABS (Bruker 1999)'
_exptl_crystal_colour blue
_exptl_crystal_density_diffrn 1.571
_exptl_crystal_density_method 'not measured'
_exptl_crystal_description block
_exptl_crystal_F_000 622
_exptl_crystal_size_max 0.63
_exptl_crystal_size_mid 0.50
_exptl_crystal_size_min 0.48
_refine_diff_density_max 0.436
_refine_diff_density_min -0.260
_refine_diff_density_rms 0.066
_refine_ls_extinction_method none
_refine_ls_goodness_of_fit_ref 1.047
_refine_ls_hydrogen_treatment constr
_refine_ls_matrix_type full
_refine_ls_number_parameters 332
_refine_ls_number_reflns 4522
_refine_ls_number_restraints 0
_refine_ls_restrained_S_all 1.047
_refine_ls_R_factor_all 0.0507
_refine_ls_R_factor_gt 0.0409
_refine_ls_shift/su_max 0.000
_refine_ls_shift/su_mean 0.000
_refine_ls_structure_factor_coef Fsqd
_refine_ls_weighting_details 'calc w=1/[\s^2^(Fo^2^)+(0.0658P)^2^+0.0000P] where P=(Fo^2^+2Fc^2^)/3'
_refine_ls_weighting_scheme calc
_refine_ls_wR_factor_gt 0.1049
_refine_ls_wR_factor_ref 0.1109
_reflns_number_gt 3718
_reflns_number_total 4522
_reflns_threshold_expression >2sigma(I)
_cod_data_source_file ic901026x_si_002_3.cif
_cod_data_source_block '[CuHL2]ClPF6(CH3OH)'
_cod_depositor_comments
;
The following automatic conversions were performed:
'_symmetry_cell_setting' value 'Triclinic' changed to 'triclinic'
according to '/home/saulius/struct/CIF-dictionaries/cif_core.dic'
dictionary named 'cif_core.dic' version 2.4.1 from 2010-06-29.

Automatic conversion script
Id: cif_fix_enum 1527 2010-12-29 10:47:43Z saulius 
;
_cod_database_code 4303174

loop_
_symmetry_equiv_pos_as_xyz
'x, y, z'
'-x, -y, -z'

loop_
_atom_site_label
_atom_site_type_symbol
_atom_site_fract_x
_atom_site_fract_y
_atom_site_fract_z
_atom_site_U_iso_or_equiv
_atom_site_adp_type
_atom_site_occupancy
_atom_site_symmetry_multiplicity
_atom_site_calc_flag
_atom_site_refinement_flags
_atom_site_disorder_assembly
_atom_site_disorder_group
Cu1 Cu 1.00390(4) 0.47856(3) 0.35428(3) 0.04219(14) Uani 1 1 d . . .
Cl1 Cl 0.84922(10) 0.55284(7) 0.42811(6) 0.0539(2) Uani 1 1 d . . .
N1 N 1.2179(3) 0.6363(2) 0.43664(19) 0.0441(5) Uani 1 1 d . . .
C1 C 1.3280(3) 0.4976(3) 0.3801(2) 0.0477(7) Uani 1 1 d . . .
H1A H 1.4120 0.4987 0.3519 0.057 Uiso 1 1 calc R . .
H1B H 1.3419 0.4594 0.4353 0.057 Uiso 1 1 calc R . .
C2 C 1.3573(4) 0.6257(3) 0.4361(2) 0.0462(7) Uani 1 1 d . . .
C3 C 1.5135(4) 0.7252(3) 0.4854(3) 0.0642(9) Uani 1 1 d . . .
H3 H 1.6085 0.7165 0.4826 0.077 Uiso 1 1 calc R . .
C4 C 1.5282(5) 0.8385(3) 0.5392(3) 0.0726(10) Uani 1 1 d . . .
H4 H 1.6335 0.9068 0.5750 0.087 Uiso 1 1 calc R . .
C5 C 1.3854(5) 0.8481(3) 0.5388(3) 0.0690(10) Uani 1 1 d . . .
H5 H 1.3924 0.9237 0.5738 0.083 Uiso 1 1 calc R . .
C6 C 1.2324(4) 0.7471(3) 0.4872(3) 0.0543(8) Uani 1 1 d . . .
H6 H 1.1356 0.7551 0.4869 0.065 Uiso 1 1 calc R . .
N2 N 1.1533(3) 0.42644(19) 0.28452(18) 0.0392(5) Uani 1 1 d . . .
C10 C 1.1507(4) 0.4663(3) 0.1873(2) 0.0464(7) Uani 1 1 d . . .
H10A H 1.1976 0.5545 0.2152 0.056 Uiso 1 1 calc R . .
H10B H 1.2242 0.4430 0.1594 0.056 Uiso 1 1 calc R . .
C11 C 0.9749(4) 0.4132(3) 0.0901(2) 0.0467(7) Uani 1 1 d . . .
C12 C 0.9243(4) 0.3225(3) -0.0121(3) 0.0539(8) Uani 1 1 d . . .
H12 H 0.9996 0.2903 -0.0190 0.065 Uiso 1 1 calc R . .
C13 C 0.7669(4) 0.2780(3) -0.1037(3) 0.0607(8) Uani 1 1 d . . .
C14 C 0.6594(4) 0.3275(4) -0.0907(3) 0.0712(10) Uani 1 1 d . . .
H14 H 0.5527 0.2993 -0.1517 0.085 Uiso 1 1 calc R . .
C15 C 0.7026(4) 0.4175(4) 0.0091(3) 0.0666(9) Uani 1 1 d . . .
H15 H 0.6259 0.4485 0.0153 0.080 Uiso 1 1 calc R . .
C16 C 0.8623(4) 0.4611(3) 0.1001(3) 0.0544(8) Uani 1 1 d . . .
O1 O 0.9157(3) 0.5484(2) 0.20258(19) 0.0608(6) Uani 1 1 d . . .
H1 H 0.8438 0.5886 0.1941 0.109(14) Uiso 1 1 d . . .
C17 C 0.7176(5) 0.1821(3) -0.2142(3) 0.0855(12) Uani 1 1 d . . .
H17A H 0.5957 0.1455 -0.2592 0.128 Uiso 1 1 calc R . .
H17B H 0.7524 0.1209 -0.1994 0.128 Uiso 1 1 calc R . .
H17C H 0.7732 0.2186 -0.2547 0.128 Uiso 1 1 calc R . .
N3 N 0.8132(3) 0.3111(2) 0.2704(2) 0.0453(6) Uani 1 1 d . . .
C20 C 1.1140(4) 0.2948(2) 0.2482(2) 0.0483(7) Uani 1 1 d . . .
H20A H 1.2202 0.2873 0.2649 0.058 Uiso 1 1 calc R . .
H20B H 1.0434 0.2555 0.1665 0.058 Uiso 1 1 calc R . .
C21 C 1.0225(4) 0.2296(3) 0.3060(2) 0.0495(7) Uani 1 1 d . . .
H21A H 1.0255 0.1514 0.2946 0.059 Uiso 1 1 calc R . .
H21B H 1.0801 0.2773 0.3871 0.059 Uiso 1 1 calc R . .
C22 C 0.8406(4) 0.2111(3) 0.2584(2) 0.0476(7) Uani 1 1 d . . .
C23 C 0.7053(5) 0.0964(3) 0.1982(3) 0.0659(9) Uani 1 1 d . . .
H23 H 0.7261 0.0281 0.1916 0.079 Uiso 1 1 calc R . .
C24 C 0.5431(5) 0.0824(3) 0.1488(3) 0.0757(11) Uani 1 1 d . . .
H24 H 0.4521 0.0050 0.1079 0.091 Uiso 1 1 calc R . .
C25 C 0.5141(5) 0.1838(4) 0.1596(3) 0.0787(11) Uani 1 1 d . . .
H25 H 0.4034 0.1765 0.1262 0.094 Uiso 1 1 calc R . .
C26 C 0.6514(4) 0.2962(3) 0.2207(3) 0.0610(8) Uani 1 1 d . . .
H26 H 0.6317 0.3650 0.2282 0.073 Uiso 1 1 calc R . .
P1 P 0.0000 0.0000 0.5000 0.0710(4) Uani 1 2 d S . .
F1 F 0.1140(3) 0.13483(17) 1.01745(19) 0.0788(6) Uani 1 1 d . . .
F2 F -0.1037(3) -0.0335(2) 0.86911(17) 0.0875(6) Uani 1 1 d . . .
F3 F 0.1329(3) -0.04280(18) 0.97675(19) 0.0848(7) Uani 1 1 d . . .
P2 P 0.0000 0.0000 1.0000 0.0534(3) Uani 1 2 d S . .
F4 F 0.1500(4) -0.0033(3) 0.5929(3) 0.1541(13) Uani 1 1 d . . .
F5 F 0.0770(4) -0.0205(3) 0.4150(3) 0.1371(11) Uani 1 1 d . . .
F6 F 0.1072(5) 0.1417(2) 0.5438(3) 0.1426(12) Uani 1 1 d . . .
O100 O 0.7529(4) 0.6863(3) 0.2145(2) 0.0899(8) Uani 1 1 d . . .
H100 H 0.7641 0.7244 0.2768 0.135 Uiso 1 1 calc R . .
C100 C 0.7912(6) 0.7664(5) 0.1590(5) 0.1071(15) Uani 1 1 d . . .
H10C H 0.7287 0.8142 0.1608 0.161 Uiso 1 1 calc R . .
H10D H 0.7590 0.7202 0.0815 0.161 Uiso 1 1 calc R . .
H10E H 0.9118 0.8193 0.1971 0.161 Uiso 1 1 calc R . .

loop_
_atom_site_aniso_label
_atom_site_aniso_U_11
_atom_site_aniso_U_22
_atom_site_aniso_U_33
_atom_site_aniso_U_23
_atom_site_aniso_U_13
_atom_site_aniso_U_12
Cu1 0.0399(2) 0.0382(2) 0.0453(2) 0.01389(16) 0.01936(17) 0.01463(16)
Cl1 0.0568(5) 0.0564(4) 0.0566(5) 0.0208(4) 0.0317(4) 0.0280(4)
N1 0.0452(14) 0.0389(13) 0.0438(13) 0.0159(11) 0.0199(11) 0.0131(11)
C1 0.0398(16) 0.0543(17) 0.0474(17) 0.0204(14) 0.0163(13) 0.0213(14)
C2 0.0395(16) 0.0459(16) 0.0439(16) 0.0185(13) 0.0129(13) 0.0132(13)
C3 0.0449(18) 0.066(2) 0.068(2) 0.0262(18) 0.0173(16) 0.0173(17)
C4 0.054(2) 0.0475(19) 0.075(2) 0.0093(17) 0.0136(18) 0.0000(16)
C5 0.075(2) 0.0418(18) 0.067(2) 0.0107(16) 0.027(2) 0.0123(18)
C6 0.060(2) 0.0442(17) 0.0555(19) 0.0168(15) 0.0289(16) 0.0181(15)
N2 0.0394(12) 0.0394(12) 0.0392(12) 0.0157(10) 0.0169(10) 0.0181(10)
C10 0.0462(16) 0.0514(17) 0.0454(16) 0.0232(14) 0.0231(13) 0.0198(14)
C11 0.0489(17) 0.0529(17) 0.0454(16) 0.0282(14) 0.0217(14) 0.0234(15)
C12 0.062(2) 0.0568(18) 0.0526(19) 0.0295(16) 0.0295(16) 0.0278(16)
C13 0.061(2) 0.062(2) 0.0494(19) 0.0284(16) 0.0187(16) 0.0176(17)
C14 0.053(2) 0.093(3) 0.054(2) 0.042(2) 0.0147(17) 0.017(2)
C15 0.056(2) 0.092(3) 0.073(2) 0.050(2) 0.0320(18) 0.041(2)
C16 0.0598(19) 0.070(2) 0.0528(19) 0.0377(17) 0.0310(16) 0.0340(17)
O1 0.0699(15) 0.0734(15) 0.0590(14) 0.0322(12) 0.0316(12) 0.0465(13)
C17 0.095(3) 0.077(3) 0.054(2) 0.0193(19) 0.020(2) 0.020(2)
N3 0.0405(13) 0.0443(13) 0.0460(13) 0.0161(11) 0.0186(11) 0.0142(11)
C20 0.0529(17) 0.0471(16) 0.0469(16) 0.0166(13) 0.0196(14) 0.0278(14)
C21 0.0641(19) 0.0430(15) 0.0413(16) 0.0172(13) 0.0209(15) 0.0256(15)
C22 0.0554(18) 0.0425(16) 0.0398(15) 0.0154(13) 0.0220(14) 0.0151(14)
C23 0.076(2) 0.0449(18) 0.063(2) 0.0144(16) 0.0297(19) 0.0153(17)
C24 0.063(2) 0.056(2) 0.071(2) 0.0119(18) 0.022(2) 0.0002(18)
C25 0.046(2) 0.078(3) 0.078(3) 0.016(2) 0.0193(18) 0.0078(19)
C26 0.0457(19) 0.059(2) 0.063(2) 0.0175(16) 0.0184(16) 0.0160(16)
P1 0.0834(10) 0.0720(9) 0.0952(10) 0.0531(8) 0.0559(9) 0.0458(8)
F1 0.0639(12) 0.0524(11) 0.1068(16) 0.0241(11) 0.0358(12) 0.0171(10)
F2 0.0880(15) 0.0888(15) 0.0603(13) 0.0174(11) 0.0192(11) 0.0320(13)
F3 0.0592(12) 0.0682(13) 0.1073(17) 0.0015(12) 0.0375(12) 0.0271(10)
P2 0.0458(6) 0.0456(6) 0.0574(7) 0.0080(5) 0.0208(5) 0.0173(5)
F4 0.153(3) 0.206(4) 0.139(3) 0.083(3) 0.049(2) 0.123(3)
F5 0.129(2) 0.162(3) 0.127(2) 0.040(2) 0.094(2) 0.042(2)
F6 0.190(3) 0.0781(18) 0.165(3) 0.0543(19) 0.102(3) 0.036(2)
O100 0.104(2) 0.114(2) 0.093(2) 0.0514(18) 0.0553(19) 0.075(2)
C100 0.105(4) 0.121(4) 0.135(4) 0.071(4) 0.067(3) 0.065(3)

loop_
_atom_type_symbol
_atom_type_description
_atom_type_scat_dispersion_real
_atom_type_scat_dispersion_imag
_atom_type_scat_source
C C 0.0033 0.0016 'International Tables Vol C Tables 4.2.6.8 and 6.1.1.4'
H H 0.0000 0.0000 'International Tables Vol C Tables 4.2.6.8 and 6.1.1.4'
N N 0.0061 0.0033 'International Tables Vol C Tables 4.2.6.8 and 6.1.1.4'
O O 0.0106 0.0060 'International Tables Vol C Tables 4.2.6.8 and 6.1.1.4'
Cl Cl 0.1484 0.1585 'International Tables Vol C Tables 4.2.6.8 and 6.1.1.4'
Cu Cu 0.3201 1.2651 'International Tables Vol C Tables 4.2.6.8 and 6.1.1.4'
F F 0.0171 0.0103 'International Tables Vol C Tables 4.2.6.8 and 6.1.1.4'
P P 0.1023 0.0942 'International Tables Vol C Tables 4.2.6.8 and 6.1.1.4'

loop_
_geom_angle_atom_site_label_1
_geom_angle_atom_site_label_2
_geom_angle_atom_site_label_3
_geom_angle
_geom_angle_site_symmetry_1
_geom_angle_site_symmetry_3
_geom_angle_publ_flag
N3 Cu1 N1 171.88(9) . . ?
N3 Cu1 N2 90.95(9) . . ?
N1 Cu1 N2 81.62(9) . . ?
N3 Cu1 Cl1 93.18(7) . . ?
N1 Cu1 Cl1 94.45(7) . . ?
N2 Cu1 Cl1 174.52(6) . . ?
N3 Cu1 O1 95.13(9) . . ?
N1 Cu1 O1 87.80(9) . . ?
N2 Cu1 O1 87.27(8) . . ?
Cl1 Cu1 O1 88.78(6) . . ?
C2 N1 C6 118.9(2) . . ?
C2 N1 Cu1 113.81(18) . . ?
C6 N1 Cu1 127.3(2) . . ?
N2 C1 C2 110.2(2) . . ?
N2 C1 H1A 109.6 . . ?
C2 C1 H1A 109.6 . . ?
N2 C1 H1B 109.6 . . ?
C2 C1 H1B 109.6 . . ?
H1A C1 H1B 108.1 . . ?
N1 C2 C3 121.5(3) . . ?
N1 C2 C1 114.6(2) . . ?
C3 C2 C1 123.9(3) . . ?
C2 C3 C4 119.2(3) . . ?
C2 C3 H3 120.4 . . ?
C4 C3 H3 120.4 . . ?
C5 C4 C3 118.6(3) . . ?
C5 C4 H4 120.7 . . ?
C3 C4 H4 120.7 . . ?
C4 C5 C6 120.1(3) . . ?
C4 C5 H5 119.9 . . ?
C6 C5 H5 119.9 . . ?
N1 C6 C5 121.6(3) . . ?
N1 C6 H6 119.2 . . ?
C5 C6 H6 119.2 . . ?
C1 N2 C20 108.7(2) . . ?
C1 N2 C10 108.2(2) . . ?
C20 N2 C10 109.1(2) . . ?
C1 N2 Cu1 102.34(16) . . ?
C20 N2 Cu1 116.46(17) . . ?
C10 N2 Cu1 111.55(16) . . ?
C11 C10 N2 113.7(2) . . ?
C11 C10 H10A 108.8 . . ?
N2 C10 H10A 108.8 . . ?
C11 C10 H10B 108.8 . . ?
N2 C10 H10B 108.8 . . ?
H10A C10 H10B 107.7 . . ?
C12 C11 C16 118.5(3) . . ?
C12 C11 C10 122.3(3) . . ?
C16 C11 C10 119.1(3) . . ?
C13 C12 C11 122.6(3) . . ?
C13 C12 H12 118.7 . . ?
C11 C12 H12 118.7 . . ?
C14 C13 C12 117.2(3) . . ?
C14 C13 C17 121.4(3) . . ?
C12 C13 C17 121.4(3) . . ?
C13 C14 C15 122.7(3) . . ?
C13 C14 H14 118.7 . . ?
C15 C14 H14 118.7 . . ?
C14 C15 C16 119.0(3) . . ?
C14 C15 H15 120.5 . . ?
C16 C15 H15 120.5 . . ?
O1 C16 C11 116.6(3) . . ?
O1 C16 C15 123.4(3) . . ?
C11 C16 C15 120.0(3) . . ?
C16 O1 Cu1 110.90(17) . . ?
C16 O1 H1 109.0 . . ?
Cu1 O1 H1 124.99 . . ?
C13 C17 H17A 109.5 . . ?
C13 C17 H17B 109.5 . . ?
H17A C17 H17B 109.5 . . ?
C13 C17 H17C 109.5 . . ?
H17A C17 H17C 109.5 . . ?
H17B C17 H17C 109.5 . . ?
C26 N3 C22 118.2(3) . . ?
C26 N3 Cu1 119.5(2) . . ?
C22 N3 Cu1 122.30(19) . . ?
N2 C20 C21 113.1(2) . . ?
N2 C20 H20A 109.0 . . ?
C21 C20 H20A 109.0 . . ?
N2 C20 H20B 109.0 . . ?
C21 C20 H20B 109.0 . . ?
H20A C20 H20B 107.8 . . ?
C22 C21 C20 110.2(2) . . ?
C22 C21 H21A 109.6 . . ?
C20 C21 H21A 109.6 . . ?
C22 C21 H21B 109.6 . . ?
C20 C21 H21B 109.6 . . ?
H21A C21 H21B 108.1 . . ?
N3 C22 C23 120.7(3) . . ?
N3 C22 C21 117.4(2) . . ?
C23 C22 C21 121.8(3) . . ?
C24 C23 C22 120.6(3) . . ?
C24 C23 H23 119.7 . . ?
C22 C23 H23 119.7 . . ?
C23 C24 C25 119.1(3) . . ?
C23 C24 H24 120.5 . . ?
C25 C24 H24 120.5 . . ?
C26 C25 C24 118.7(3) . . ?
C26 C25 H25 120.7 . . ?
C24 C25 H25 120.7 . . ?
N3 C26 C25 122.7(3) . . ?
N3 C26 H26 118.6 . . ?
C25 C26 H26 118.6 . . ?
F4 P1 F4 180.0(2) 2_556 . ?
F4 P1 F5 89.52(18) 2_556 . ?
F4 P1 F5 90.48(18) . . ?
F4 P1 F5 90.48(18) 2_556 2_556 ?
F4 P1 F5 89.52(18) . 2_556 ?
F5 P1 F5 180.000(1) . 2_556 ?
F4 P1 F6 91.22(19) 2_556 . ?
F4 P1 F6 88.78(19) . . ?
F5 P1 F6 90.45(17) . . ?
F5 P1 F6 89.55(17) 2_556 . ?
F4 P1 F6 88.78(19) 2_556 2_556 ?
F4 P1 F6 91.22(19) . 2_556 ?
F5 P1 F6 89.55(17) . 2_556 ?
F5 P1 F6 90.45(17) 2_556 2_556 ?
F6 P1 F6 180.0 . 2_556 ?
F2 P2 F2 180.000(1) . 2_557 ?
F2 P2 F3 90.21(12) . . ?
F2 P2 F3 89.79(12) 2_557 . ?
F2 P2 F3 89.79(12) . 2_557 ?
F2 P2 F3 90.21(12) 2_557 2_557 ?
F3 P2 F3 180.000(2) . 2_557 ?
F2 P2 F1 91.28(12) . . ?
F2 P2 F1 88.72(12) 2_557 . ?
F3 P2 F1 90.49(11) . . ?
F3 P2 F1 89.51(11) 2_557 . ?
F2 P2 F1 88.72(12) . 2_557 ?
F2 P2 F1 91.28(12) 2_557 2_557 ?
F3 P2 F1 89.51(11) . 2_557 ?
F3 P2 F1 90.49(11) 2_557 2_557 ?
F1 P2 F1 180.000(1) . 2_557 ?
C100 O100 H100 109.5 . . ?
O100 C100 H10C 109.5 . . ?
O100 C100 H10D 109.5 . . ?
H10C C100 H10D 109.5 . . ?
O100 C100 H10E 109.5 . . ?
H10C C100 H10E 109.5 . . ?
H10D C100 H10E 109.5 . . ?

loop_
_geom_bond_atom_site_label_1
_geom_bond_atom_site_label_2
_geom_bond_distance
_geom_bond_site_symmetry_2
_geom_bond_publ_flag
Cu1 N3 1.990(2) . ?
Cu1 N1 2.006(2) . ?
Cu1 N2 2.098(2) . ?
Cu1 Cl1 2.3038(8) . ?
Cu1 O1 2.405(2) . ?
N1 C2 1.339(4) . ?
N1 C6 1.342(4) . ?
C1 N2 1.481(3) . ?
C1 C2 1.503(4) . ?
C1 H1A 0.9700 . ?
C1 H1B 0.9700 . ?
C2 C3 1.372(4) . ?
C3 C4 1.380(5) . ?
C3 H3 0.9300 . ?
C4 C5 1.360(5) . ?
C4 H4 0.9300 . ?
C5 C6 1.362(4) . ?
C5 H5 0.9300 . ?
C6 H6 0.9300 . ?
N2 C20 1.492(3) . ?
N2 C10 1.503(3) . ?
C10 C11 1.502(4) . ?
C10 H10A 0.9700 . ?
C10 H10B 0.9700 . ?
C11 C12 1.386(4) . ?
C11 C16 1.388(4) . ?
C12 C13 1.377(4) . ?
C12 H12 0.9300 . ?
C13 C14 1.369(5) . ?
C13 C17 1.499(5) . ?
C14 C15 1.378(5) . ?
C14 H14 0.9300 . ?
C15 C16 1.389(4) . ?
C15 H15 0.9300 . ?
C16 O1 1.361(4) . ?
O1 H1 0.950 . ?
C17 H17A 0.9600 . ?
C17 H17B 0.9600 . ?
C17 H17C 0.9600 . ?
N3 C26 1.342(4) . ?
N3 C22 1.345(4) . ?
C20 C21 1.509(4) . ?
C20 H20A 0.9700 . ?
C20 H20B 0.9700 . ?
C21 C22 1.495(4) . ?
C21 H21A 0.9700 . ?
C21 H21B 0.9700 . ?
C22 C23 1.379(4) . ?
C23 C24 1.349(5) . ?
C23 H23 0.9300 . ?
C24 C25 1.370(5) . ?
C24 H24 0.9300 . ?
C25 C26 1.369(5) . ?
C25 H25 0.9300 . ?
C26 H26 0.9300 . ?
P1 F4 1.542(3) 2_556 ?
P1 F4 1.542(3) . ?
P1 F5 1.557(3) . ?
P1 F5 1.557(3) 2_556 ?
P1 F6 1.572(3) . ?
P1 F6 1.572(3) 2_556 ?
F1 P2 1.5869(19) . ?
F2 P2 1.572(2) . ?
F3 P2 1.5826(19) . ?
P2 F2 1.572(2) 2_557 ?
P2 F3 1.5826(19) 2_557 ?
P2 F1 1.5869(19) 2_557 ?
O100 C100 1.410(5) . ?
O100 H100 0.8200 . ?
C100 H10C 0.9600 . ?
C100 H10D 0.9600 . ?
C100 H10E 0.9600 . ?

loop_
_geom_hbond_atom_site_label_D
_geom_hbond_atom_site_label_H
_geom_hbond_atom_site_label_A
_geom_hbond_distance_DH
_geom_hbond_distance_HA
_geom_hbond_distance_DA
_geom_hbond_angle_DHA
_geom_hbond_site_symmetry_A
O1 H1 O100 0.950 1.720 2.648(3) 165 .

loop_
_geom_torsion_atom_site_label_1
_geom_torsion_atom_site_label_2
_geom_torsion_atom_site_label_3
_geom_torsion_atom_site_label_4
_geom_torsion
_geom_torsion_site_symmetry_1
_geom_torsion_site_symmetry_2
_geom_torsion_site_symmetry_3
_geom_torsion_site_symmetry_4
_geom_torsion_publ_flag
N2 Cu1 N1 C2 -17.76(19) . . . . ?
Cl1 Cu1 N1 C2 166.08(19) . . . . ?
O1 Cu1 N1 C2 -105.32(19) . . . . ?
N2 Cu1 N1 C6 160.3(2) . . . . ?
Cl1 Cu1 N1 C6 -15.9(2) . . . . ?
O1 Cu1 N1 C6 72.7(2) . . . . ?
C6 N1 C2 C3 -0.3(4) . . . . ?
Cu1 N1 C2 C3 177.9(2) . . . . ?
C6 N1 C2 C1 178.5(2) . . . . ?
Cu1 N1 C2 C1 -3.3(3) . . . . ?
N2 C1 C2 N1 33.4(3) . . . . ?
N2 C1 C2 C3 -147.8(3) . . . . ?
N1 C2 C3 C4 1.6(5) . . . . ?
C1 C2 C3 C4 -177.1(3) . . . . ?
C2 C3 C4 C5 -1.8(5) . . . . ?
C3 C4 C5 C6 0.7(6) . . . . ?
C2 N1 C6 C5 -0.8(4) . . . . ?
Cu1 N1 C6 C5 -178.8(2) . . . . ?
C4 C5 C6 N1 0.6(5) . . . . ?
C2 C1 N2 C20 -167.2(2) . . . . ?
C2 C1 N2 C10 74.4(3) . . . . ?
C2 C1 N2 Cu1 -43.4(2) . . . . ?
N3 Cu1 N2 C1 -143.64(17) . . . . ?
N1 Cu1 N2 C1 33.09(17) . . . . ?
O1 Cu1 N2 C1 121.27(17) . . . . ?
N3 Cu1 N2 C20 -25.23(18) . . . . ?
N1 Cu1 N2 C20 151.50(19) . . . . ?
O1 Cu1 N2 C20 -120.32(18) . . . . ?
N3 Cu1 N2 C10 100.86(17) . . . . ?
N1 Cu1 N2 C10 -82.42(17) . . . . ?
O1 Cu1 N2 C10 5.76(17) . . . . ?
C1 N2 C10 C11 -172.4(2) . . . . ?
C20 N2 C10 C11 69.5(3) . . . . ?
Cu1 N2 C10 C11 -60.5(3) . . . . ?
N2 C10 C11 C12 -106.9(3) . . . . ?
N2 C10 C11 C16 76.9(3) . . . . ?
C16 C11 C12 C13 -0.1(4) . . . . ?
C10 C11 C12 C13 -176.3(3) . . . . ?
C11 C12 C13 C14 0.2(5) . . . . ?
C11 C12 C13 C17 178.3(3) . . . . ?
C12 C13 C14 C15 -0.5(5) . . . . ?
C17 C13 C14 C15 -178.6(3) . . . . ?
C13 C14 C15 C16 0.7(5) . . . . ?
C12 C11 C16 O1 178.8(3) . . . . ?
C10 C11 C16 O1 -4.9(4) . . . . ?
C12 C11 C16 C15 0.3(4) . . . . ?
C10 C11 C16 C15 176.7(3) . . . . ?
C14 C15 C16 O1 -178.9(3) . . . . ?
C14 C15 C16 C11 -0.6(5) . . . . ?
C11 C16 O1 Cu1 -53.4(3) . . . . ?
C15 C16 O1 Cu1 124.9(3) . . . . ?
N3 Cu1 O1 C16 -41.0(2) . . . . ?
N1 Cu1 O1 C16 131.4(2) . . . . ?
N2 Cu1 O1 C16 49.7(2) . . . . ?
Cl1 Cu1 O1 C16 -134.09(19) . . . . ?
N2 Cu1 N3 C26 -138.0(2) . . . . ?
Cl1 Cu1 N3 C26 38.4(2) . . . . ?
O1 Cu1 N3 C26 -50.7(2) . . . . ?
N2 Cu1 N3 C22 39.9(2) . . . . ?
Cl1 Cu1 N3 C22 -143.7(2) . . . . ?
O1 Cu1 N3 C22 127.3(2) . . . . ?
C1 N2 C20 C21 93.1(3) . . . . ?
C10 N2 C20 C21 -149.1(2) . . . . ?
Cu1 N2 C20 C21 -21.8(3) . . . . ?
N2 C20 C21 C22 73.5(3) . . . . ?
C26 N3 C22 C23 -1.0(4) . . . . ?
Cu1 N3 C22 C23 -179.0(2) . . . . ?
C26 N3 C22 C21 175.0(3) . . . . ?
Cu1 N3 C22 C21 -3.0(3) . . . . ?
C20 C21 C22 N3 -61.4(3) . . . . ?
C20 C21 C22 C23 114.6(3) . . . . ?
N3 C22 C23 C24 0.9(5) . . . . ?
C21 C22 C23 C24 -174.9(3) . . . . ?
C22 C23 C24 C25 -0.3(6) . . . . ?
C23 C24 C25 C26 -0.2(6) . . . . ?
C22 N3 C26 C25 0.5(5) . . . . ?
Cu1 N3 C26 C25 178.6(3) . . . . ?
C24 C25 C26 N3 0.1(6) . . . . ?
